data_4101469
loop_
_publ_author_name
'Tamaoki, Nobuyuki'
'Wada, Momoyo'

_publ_section_title
;
 Dynamic control of racemization rate through E-Z photoisomerization of
 azobenzene and subsequent partial photoresolution under circular
 polarized light.
;
_journal_issue 19
_journal_name_full 'Journal of the American Chemical Society'
_journal_page_first 6284
_journal_page_last 6285
_journal_paper_doi 10.1021/ja058398s
_journal_volume 128
_journal_year 2006
_chemical_formula_sum 'C35 H36 N4 O6'
_chemical_formula_weight 608.68
_chemical_name_systematic
; 
 ? 
;
_space_group_IT_number 2
_symmetry_cell_setting triclinic
_symmetry_space_group_name_Hall '-P 1'
_symmetry_space_group_name_H-M 'P -1'
_atom_sites_solution_hydrogens geom
_atom_sites_solution_primary direct
_atom_sites_solution_secondary difmap
_audit_creation_method SHELXL-97
_cell_angle_alpha 102.663(2)
_cell_angle_beta 103.627(2)
_cell_angle_gamma 91.036(2)
_cell_formula_units_Z 2
_cell_length_a 8.2553(7)
_cell_length_b 12.2943(10)
_cell_length_c 16.4607(14)
_cell_measurement_reflns_used 4677
_cell_measurement_temperature 273(2)
_cell_measurement_theta_max 28.044
_cell_measurement_theta_min 2.375
_cell_volume 1579.8(2)
_computing_cell_refinement 'Bruker SMART'
_computing_data_collection 'Bruker SMART'
_computing_data_reduction 'Bruker SAINT'
_computing_molecular_graphics 'Bruker SHELXTL'
_computing_publication_material 'Bruker SHELXTL'
_computing_structure_refinement 'SHELXL-97 (Sheldrick, 1997)'
_computing_structure_solution 'SHELXS-97 (Sheldrick, 1990)'
_diffrn_ambient_temperature 228(2)
_diffrn_detector_area_resol_mean 8.366
_diffrn_measured_fraction_theta_full 0.986
_diffrn_measured_fraction_theta_max 0.879
_diffrn_measurement_device_type 'CCD area detector'
_diffrn_measurement_method 'phi and omega scans'
_diffrn_radiation_monochromator graphite
_diffrn_radiation_source 'rotating anode'
_diffrn_radiation_type MoK\a
_diffrn_radiation_wavelength 0.71073
_diffrn_reflns_av_R_equivalents 0.0109
_diffrn_reflns_av_sigmaI/netI 0.0228
_diffrn_reflns_limit_h_max 10
_diffrn_reflns_limit_h_min -10
_diffrn_reflns_limit_k_max 15
_diffrn_reflns_limit_k_min -13
_diffrn_reflns_limit_l_max 11
_diffrn_reflns_limit_l_min -20
_diffrn_reflns_number 9752
_diffrn_reflns_theta_full 26.06
_diffrn_reflns_theta_max 28.25
_diffrn_reflns_theta_min 1.70
_diffrn_standards_decay_% 0.0
_diffrn_standards_interval_time 720
_diffrn_standards_number 100
_exptl_absorpt_coefficient_mu 0.088
_exptl_absorpt_correction_T_max 0.9912
_exptl_absorpt_correction_T_min 0.9697
_exptl_absorpt_correction_type empirical
_exptl_absorpt_process_details sadabs
_exptl_crystal_colour orange
_exptl_crystal_density_diffrn 1.280
_exptl_crystal_density_method 'not measured'
_exptl_crystal_description rectangular
_exptl_crystal_F_000 644
_exptl_crystal_size_max 0.35
_exptl_crystal_size_mid 0.20
_exptl_crystal_size_min 0.10
_refine_diff_density_max 0.243
_refine_diff_density_min -0.226
_refine_diff_density_rms 0.044
_refine_ls_extinction_method none
_refine_ls_goodness_of_fit_ref 0.952
_refine_ls_hydrogen_treatment constr
_refine_ls_matrix_type full
_refine_ls_number_parameters 408
_refine_ls_number_reflns 6854
_refine_ls_number_restraints 0
_refine_ls_restrained_S_all 0.952
_refine_ls_R_factor_all 0.0522
_refine_ls_R_factor_gt 0.0429
_refine_ls_shift/su_max 0.032
_refine_ls_shift/su_mean 0.001
_refine_ls_structure_factor_coef Fsqd
_refine_ls_weighting_details 'calc w=1/[\s^2^(Fo^2^)+(0.0788P)^2^+0.2990P] where P=(Fo^2^+2Fc^2^)/3'
_refine_ls_weighting_scheme calc
_refine_ls_wR_factor_gt 0.1186
_refine_ls_wR_factor_ref 0.1282
_reflns_number_gt 5631
_reflns_number_total 6854
_reflns_threshold_expression >2sigma(I)
_cod_data_source_file ja058398ssi20051211_114311.cif
_cod_data_source_block wada
_cod_depositor_comments
;
The following automatic conversions were performed:
'_symmetry_cell_setting' value 'Triclinic' changed to 'triclinic'
according to '/home/saulius/struct/CIF-dictionaries/cif_core.dic'
dictionary named 'cif_core.dic' version 2.4.1 from 2010-06-29.

Automatic conversion script
Id: cif_fix_enum 1527 2010-12-29 10:47:43Z saulius 
;
_cod_original_sg_symbol_H-M P-1
_cod_database_code 4101469

loop_
_symmetry_equiv_pos_as_xyz
'x, y, z'
'-x, -y, -z'

loop_
_atom_site_label
_atom_site_type_symbol
_atom_site_fract_x
_atom_site_fract_y
_atom_site_fract_z
_atom_site_U_iso_or_equiv
_atom_site_adp_type
_atom_site_occupancy
_atom_site_symmetry_multiplicity
_atom_site_calc_flag
_atom_site_refinement_flags
O1 O -0.05509(12) 0.79345(8) 0.07676(6) 0.0454(2) Uani 1 1 d .
O2 O 0.02731(12) 0.86418(9) -0.06832(6) 0.0483(2) Uani 1 1 d .
O3 O 0.29193(14) 0.84844(9) -0.15101(6) 0.0530(3) Uani 1 1 d .
O4 O 0.70086(14) 1.27015(9) 0.41522(7) 0.0597(3) Uani 1 1 d .
O5 O 0.85100(14) 1.05423(9) 0.35323(6) 0.0542(3) Uani 1 1 d .
O6 O 0.79478(12) 0.76675(9) 0.36016(7) 0.0514(3) Uani 1 1 d .
N1 N 0.21778(13) 0.91600(9) 0.30937(7) 0.0391(2) Uani 1 1 d .
N2 N 0.15933(13) 0.87530(9) 0.23057(7) 0.0374(2) Uani 1 1 d .
N3 N 0.57205(13) 0.69632(9) 0.18986(7) 0.0388(2) Uani 1 1 d .
N4 N 0.50406(14) 0.63727(9) 0.11636(7) 0.0399(2) Uani 1 1 d .
C1 C 0.32578(15) 1.01437(10) 0.32936(8) 0.0352(3) Uani 1 1 d .
C2 C 0.38198(16) 1.05932(11) 0.26944(8) 0.0376(3) Uani 1 1 d .
H2 H 0.3374 1.0306 0.2110 0.045 Uiso 1 1 calc R
C3 C 0.50371(18) 1.14641(12) 0.29687(9) 0.0438(3) Uani 1 1 d .
H3 H 0.5397 1.1777 0.2570 0.053 Uiso 1 1 calc R
C4 C 0.57289(18) 1.18755(11) 0.38444(9) 0.0443(3) Uani 1 1 d .
C5 C 0.5129(2) 1.14633(13) 0.44390(9) 0.0506(4) Uani 1 1 d .
H5 H 0.5555 1.1765 0.5023 0.061 Uiso 1 1 calc R
C6 C 0.38942(19) 1.06012(12) 0.41641(9) 0.0466(3) Uani 1 1 d .
H6 H 0.3485 1.0324 0.4565 0.056 Uiso 1 1 calc R
C7 C 0.8458(2) 1.25249(13) 0.38292(10) 0.0545(4) Uani 1 1 d .
H7A H 0.9214 1.3194 0.4048 0.065 Uiso 1 1 calc R
H7B H 0.8136 1.2398 0.3208 0.065 Uiso 1 1 calc R
C8 C 0.9351(2) 1.15549(15) 0.40719(12) 0.0634(4) Uani 1 1 d .
H8A H 1.0490 1.1612 0.4014 0.076 Uiso 1 1 calc R
H8B H 0.9390 1.1561 0.4666 0.076 Uiso 1 1 calc R
C9 C 0.87533(17) 0.96006(13) 0.38946(9) 0.0455(3) Uani 1 1 d .
H9A H 0.8441 0.9739 0.4439 0.055 Uiso 1 1 calc R
H9B H 0.9917 0.9431 0.3993 0.055 Uiso 1 1 calc R
C10 C 0.76644(18) 0.86505(12) 0.32626(9) 0.0456(3) Uani 1 1 d .
H10A H 0.6499 0.8810 0.3183 0.055 Uiso 1 1 calc R
H10B H 0.7944 0.8537 0.2711 0.055 Uiso 1 1 calc R
C11 C 0.66181(18) 0.68911(12) 0.34128(9) 0.0440(3) Uani 1 1 d .
C12 C 0.6267(2) 0.65055(13) 0.40908(9) 0.0529(4) Uani 1 1 d .
H12 H 0.7027 0.6686 0.4625 0.063 Uiso 1 1 calc R
C13 C 0.4810(2) 0.58590(13) 0.39867(9) 0.0546(4) Uani 1 1 d .
H13 H 0.4576 0.5649 0.4459 0.065 Uiso 1 1 calc R
C14 C 0.3688(2) 0.55179(11) 0.31854(9) 0.0471(3) Uani 1 1 d .
C15 C 0.41892(19) 0.57613(11) 0.24916(9) 0.0438(3) Uani 1 1 d .
H15 H 0.3559 0.5439 0.1940 0.053 Uiso 1 1 calc R
C16 C 0.55864(18) 0.64618(11) 0.25864(8) 0.0407(3) Uani 1 1 d .
C17 C 0.1834(2) 0.51048(11) 0.30354(9) 0.0518(4) Uani 1 1 d .
C18 C 0.08517(19) 0.58175(11) 0.24545(9) 0.0454(3) Uani 1 1 d .
C19 C -0.02007(18) 0.54020(12) 0.16443(9) 0.0486(3) Uani 1 1 d .
H19 H -0.0555 0.4646 0.1477 0.058 Uiso 1 1 calc R
C20 C -0.07382(18) 0.60861(12) 0.10768(9) 0.0469(3) Uani 1 1 d .
H20 H -0.1470 0.5786 0.0547 0.056 Uiso 1 1 calc R
C21 C -0.01947(16) 0.72110(11) 0.12935(8) 0.0399(3) Uani 1 1 d .
C22 C 0.08116(16) 0.76559(10) 0.21282(8) 0.0376(3) Uani 1 1 d .
C23 C 0.12610(18) 0.69666(11) 0.26918(9) 0.0423(3) Uani 1 1 d .
H23 H 0.1860 0.7282 0.3251 0.051 Uiso 1 1 calc R
C24 C 0.43398(17) 0.63822(11) -0.03413(8) 0.0416(3) Uani 1 1 d .
H24 H 0.4450 0.5616 -0.0467 0.050 Uiso 1 1 calc R
C25 C 0.37962(17) 0.69141(11) -0.09997(8) 0.0415(3) Uani 1 1 d .
H25 H 0.3585 0.6513 -0.1567 0.050 Uiso 1 1 calc R
C26 C 0.35645(16) 0.80453(11) -0.08162(8) 0.0388(3) Uani 1 1 d .
C27 C 0.3992(2) 0.86534(11) 0.00320(9) 0.0469(3) Uani 1 1 d .
H27 H 0.3889 0.9420 0.0157 0.056 Uiso 1 1 calc R
C28 C 0.45670(18) 0.81230(11) 0.06865(8) 0.0419(3) Uani 1 1 d .
H28 H 0.4851 0.8534 0.1252 0.050 Uiso 1 1 calc R
C29 C 0.47265(15) 0.69815(10) 0.05106(8) 0.0354(3) Uani 1 1 d .
C30 C 0.20043(19) 0.94683(12) -0.13900(9) 0.0479(3) Uani 1 1 d .
H30A H 0.1984 0.9836 -0.1857 0.057 Uiso 1 1 calc R
H30B H 0.2569 0.9984 -0.0858 0.057 Uiso 1 1 calc R
C31 C 0.02546(19) 0.91896(12) -0.13619(9) 0.0477(3) Uani 1 1 d .
H31A H -0.0324 0.9869 -0.1271 0.057 Uiso 1 1 calc R
H31B H -0.0337 0.8706 -0.1905 0.057 Uiso 1 1 calc R
C32 C -0.13401(17) 0.83614(12) -0.06141(9) 0.0459(3) Uani 1 1 d .
H32A H -0.2074 0.8101 -0.1183 0.055 Uiso 1 1 calc R
H32B H -0.1784 0.9018 -0.0322 0.055 Uiso 1 1 calc R
C33 C -0.12774(18) 0.74643(12) -0.01225(9) 0.0469(3) Uani 1 1 d .
H33A H -0.2398 0.7141 -0.0197 0.056 Uiso 1 1 calc R
H33B H -0.0616 0.6876 -0.0338 0.056 Uiso 1 1 calc R
C34 C 0.1588(3) 0.38515(13) 0.26029(12) 0.0718(5) Uani 1 1 d .
H34A H 0.0427 0.3605 0.2479 0.108 Uiso 1 1 calc R
H34B H 0.2237 0.3440 0.2981 0.108 Uiso 1 1 calc R
H34C H 0.1946 0.3727 0.2078 0.108 Uiso 1 1 calc R
C35 C 0.1268(3) 0.52921(15) 0.38779(11) 0.0676(5) Uani 1 1 d .
H35A H 0.1487 0.6066 0.4171 0.101 Uiso 1 1 calc R
H35B H 0.1871 0.4839 0.4236 0.101 Uiso 1 1 calc R
H35C H 0.0092 0.5089 0.3752 0.101 Uiso 1 1 calc R

loop_
_atom_site_aniso_label
_atom_site_aniso_U_11
_atom_site_aniso_U_22
_atom_site_aniso_U_33
_atom_site_aniso_U_23
_atom_site_aniso_U_13
_atom_site_aniso_U_12
O1 0.0497(5) 0.0436(5) 0.0363(5) 0.0037(4) 0.0028(4) -0.0001(4)
O2 0.0443(5) 0.0570(6) 0.0450(5) 0.0207(5) 0.0054(4) 0.0052(4)
O3 0.0743(7) 0.0579(6) 0.0343(5) 0.0195(4) 0.0186(5) 0.0215(5)
O4 0.0620(7) 0.0489(6) 0.0583(7) -0.0104(5) 0.0186(5) -0.0211(5)
O5 0.0590(6) 0.0500(6) 0.0424(5) 0.0066(4) -0.0047(5) -0.0057(5)
O6 0.0452(5) 0.0579(6) 0.0496(6) 0.0232(5) -0.0012(4) 0.0039(5)
N1 0.0420(6) 0.0366(5) 0.0365(6) 0.0036(4) 0.0101(5) -0.0026(4)
N2 0.0383(5) 0.0337(5) 0.0371(6) 0.0046(4) 0.0062(4) 0.0005(4)
N3 0.0421(6) 0.0420(6) 0.0330(5) 0.0108(4) 0.0085(4) 0.0073(5)
N4 0.0508(6) 0.0370(5) 0.0330(6) 0.0086(4) 0.0117(5) 0.0085(5)
C1 0.0367(6) 0.0322(6) 0.0355(6) 0.0048(5) 0.0093(5) 0.0017(5)
C2 0.0385(6) 0.0399(6) 0.0319(6) 0.0064(5) 0.0057(5) 0.0012(5)
C3 0.0489(7) 0.0431(7) 0.0408(7) 0.0111(6) 0.0128(6) -0.0034(6)
C4 0.0475(7) 0.0358(6) 0.0454(7) -0.0007(5) 0.0134(6) -0.0064(5)
C5 0.0604(9) 0.0501(8) 0.0334(7) -0.0058(6) 0.0116(6) -0.0118(7)
C6 0.0562(8) 0.0480(8) 0.0345(7) 0.0041(6) 0.0148(6) -0.0073(6)
C7 0.0551(9) 0.0518(8) 0.0516(9) 0.0051(7) 0.0115(7) -0.0199(7)
C8 0.0557(9) 0.0611(10) 0.0580(10) 0.0038(8) -0.0058(7) -0.0122(8)
C9 0.0403(7) 0.0607(9) 0.0342(7) 0.0135(6) 0.0045(5) -0.0005(6)
C10 0.0458(7) 0.0485(8) 0.0398(7) 0.0130(6) 0.0028(6) 0.0036(6)
C11 0.0478(7) 0.0442(7) 0.0396(7) 0.0149(6) 0.0047(6) 0.0088(6)
C12 0.0665(9) 0.0539(8) 0.0364(7) 0.0180(6) 0.0016(7) 0.0073(7)
C13 0.0809(11) 0.0475(8) 0.0381(7) 0.0204(6) 0.0105(7) 0.0017(7)
C14 0.0718(9) 0.0312(6) 0.0399(7) 0.0119(5) 0.0138(7) 0.0012(6)
C15 0.0626(8) 0.0343(6) 0.0334(7) 0.0068(5) 0.0102(6) 0.0041(6)
C16 0.0518(7) 0.0378(6) 0.0342(7) 0.0121(5) 0.0101(5) 0.0112(6)
C17 0.0799(11) 0.0341(7) 0.0415(8) 0.0089(6) 0.0162(7) -0.0124(7)
C18 0.0579(8) 0.0371(7) 0.0420(7) 0.0065(5) 0.0175(6) -0.0098(6)
C19 0.0541(8) 0.0389(7) 0.0502(8) 0.0019(6) 0.0168(6) -0.0150(6)
C20 0.0425(7) 0.0480(8) 0.0434(7) 0.0009(6) 0.0074(6) -0.0125(6)
C21 0.0349(6) 0.0430(7) 0.0401(7) 0.0042(5) 0.0111(5) -0.0026(5)
C22 0.0386(6) 0.0344(6) 0.0381(7) 0.0022(5) 0.0123(5) -0.0022(5)
C23 0.0514(8) 0.0374(7) 0.0359(7) 0.0025(5) 0.0128(6) -0.0060(6)
C24 0.0525(7) 0.0338(6) 0.0359(7) 0.0049(5) 0.0084(6) 0.0025(5)
C25 0.0487(7) 0.0438(7) 0.0294(6) 0.0037(5) 0.0088(5) 0.0017(6)
C26 0.0428(7) 0.0455(7) 0.0323(6) 0.0143(5) 0.0124(5) 0.0058(5)
C27 0.0680(9) 0.0353(7) 0.0378(7) 0.0086(5) 0.0133(6) 0.0094(6)
C28 0.0559(8) 0.0383(7) 0.0294(6) 0.0045(5) 0.0091(5) 0.0055(6)
C29 0.0375(6) 0.0362(6) 0.0335(6) 0.0090(5) 0.0095(5) 0.0030(5)
C30 0.0638(9) 0.0441(7) 0.0390(7) 0.0187(6) 0.0103(6) 0.0093(6)
C31 0.0585(8) 0.0422(7) 0.0382(7) 0.0127(6) 0.0000(6) 0.0059(6)
C32 0.0404(7) 0.0524(8) 0.0382(7) 0.0032(6) 0.0033(5) 0.0059(6)
C33 0.0438(7) 0.0517(8) 0.0377(7) 0.0014(6) 0.0045(6) -0.0076(6)
C34 0.1119(15) 0.0364(8) 0.0611(10) 0.0101(7) 0.0118(10) -0.0126(9)
C35 0.0954(13) 0.0591(10) 0.0533(10) 0.0167(8) 0.0266(9) -0.0196(9)

loop_
_atom_type_symbol
_atom_type_description
_atom_type_scat_dispersion_real
_atom_type_scat_dispersion_imag
_atom_type_scat_source
C C 0.0033 0.0016 'International Tables Vol C Tables 4.2.6.8 and 6.1.1.4'
H H 0.0000 0.0000 'International Tables Vol C Tables 4.2.6.8 and 6.1.1.4'
N N 0.0061 0.0033 'International Tables Vol C Tables 4.2.6.8 and 6.1.1.4'
O O 0.0106 0.0060 'International Tables Vol C Tables 4.2.6.8 and 6.1.1.4'

loop_
_geom_angle_atom_site_label_1
_geom_angle_atom_site_label_2
_geom_angle_atom_site_label_3
_geom_angle
C21 O1 C33 117.18(10)
C32 O2 C31 112.76(11)
C26 O3 C30 118.81(10)
C4 O4 C7 117.06(11)
C9 O5 C8 114.77(11)
C11 O6 C10 117.08(10)
N2 N1 C1 115.01(11)
N1 N2 C22 113.10(11)
N4 N3 C16 114.07(11)
N3 N4 C29 113.71(10)
C6 C1 C2 119.61(12)
C6 C1 N1 115.16(11)
C2 C1 N1 124.93(11)
C3 C2 C1 119.87(12)
C3 C2 H2 120.1
C1 C2 H2 120.1
C2 C3 C4 119.87(13)
C2 C3 H3 120.1
C4 C3 H3 120.1
O4 C4 C5 117.35(12)
O4 C4 C3 122.31(13)
C5 C4 C3 120.35(12)
C4 C5 C6 119.66(12)
C4 C5 H5 120.2
C6 C5 H5 120.2
C5 C6 C1 120.49(13)
C5 C6 H6 119.8
C1 C6 H6 119.8
O4 C7 C8 112.66(14)
O4 C7 H7A 109.1
C8 C7 H7A 109.1
O4 C7 H7B 109.1
C8 C7 H7B 109.1
H7A C7 H7B 107.8
O5 C8 C7 109.74(13)
O5 C8 H8A 109.7
C7 C8 H8A 109.7
O5 C8 H8B 109.7
C7 C8 H8B 109.7
H8A C8 H8B 108.2
O5 C9 C10 106.52(11)
O5 C9 H9A 110.4
C10 C9 H9A 110.4
O5 C9 H9B 110.4
C10 C9 H9B 110.4
H9A C9 H9B 108.6
O6 C10 C9 107.52(11)
O6 C10 H10A 110.2
C9 C10 H10A 110.2
O6 C10 H10B 110.2
C9 C10 H10B 110.2
H10A C10 H10B 108.5
O6 C11 C12 117.39(13)
O6 C11 C16 124.79(12)
C12 C11 C16 117.82(14)
C13 C12 C11 121.32(14)
C13 C12 H12 119.3
C11 C12 H12 119.3
C12 C13 C14 121.03(14)
C12 C13 H13 119.5
C14 C13 H13 119.5
C15 C14 C13 116.57(14)
C15 C14 C17 117.36(13)
C13 C14 C17 124.98(13)
C16 C15 C14 122.87(13)
C16 C15 H15 118.5
C14 C15 H15 118.6
C15 C16 C11 119.17(12)
C15 C16 N3 119.19(12)
C11 C16 N3 119.63(12)
C35 C17 C34 108.93(13)
C35 C17 C18 109.58(14)
C34 C17 C18 112.16(13)
C35 C17 C14 112.14(13)
C34 C17 C14 109.47(15)
C18 C17 C14 104.53(11)
C19 C18 C23 116.62(14)
C19 C18 C17 125.32(12)
C23 C18 C17 117.12(13)
C18 C19 C20 121.83(12)
C18 C19 H19 119.1
C20 C19 H19 119.1
C21 C20 C19 120.76(13)
C21 C20 H20 119.6
C19 C20 H20 119.6
O1 C21 C20 125.54(12)
O1 C21 C22 116.47(11)
C20 C21 C22 117.99(13)
C23 C22 C21 119.83(12)
C23 C22 N2 121.16(11)
C21 C22 N2 117.92(12)
C22 C23 C18 122.56(13)
C22 C23 H23 118.7
C18 C23 H23 118.7
C25 C24 C29 120.58(12)
C25 C24 H24 119.7
C29 C24 H24 119.7
C24 C25 C26 119.97(12)
C24 C25 H25 120.0
C26 C25 H25 120.0
O3 C26 C25 115.71(12)
O3 C26 C27 124.69(12)
C25 C26 C27 119.60(12)
C28 C27 C26 120.12(12)
C28 C27 H27 119.9
C26 C27 H27 119.9
C27 C28 C29 120.58(12)
C27 C28 H28 119.7
C29 C28 H28 119.7
C28 C29 C24 119.02(12)
C28 C29 N4 122.30(11)
C24 C29 N4 118.08(11)
O3 C30 C31 111.61(12)
O3 C30 H30A 109.3
C31 C30 H30A 109.3
O3 C30 H30B 109.3
C31 C30 H30B 109.3
H30A C30 H30B 108.0
O2 C31 C30 109.65(11)
O2 C31 H31A 109.8
C30 C31 H31A 109.7
O2 C31 H31B 109.7
C30 C31 H31B 109.7
H31A C31 H31B 108.2
O2 C32 C33 109.92(11)
O2 C32 H32A 109.7
C33 C32 H32A 109.7
O2 C32 H32B 109.7
C33 C32 H32B 109.7
H32A C32 H32B 108.2
O1 C33 C32 109.35(11)
O1 C33 H33A 109.8
C32 C33 H33A 109.8
O1 C33 H33B 109.8
C32 C33 H33B 109.8
H33A C33 H33B 108.3
C17 C34 H34A 109.5
C17 C34 H34B 109.5
H34A C34 H34B 109.5
C17 C34 H34C 109.5
H34A C34 H34C 109.5
H34B C34 H34C 109.5
C17 C35 H35A 109.5
C17 C35 H35B 109.5
H35A C35 H35B 109.5
C17 C35 H35C 109.5
H35A C35 H35C 109.5
H35B C35 H35C 109.5

loop_
_geom_bond_atom_site_label_1
_geom_bond_atom_site_label_2
_geom_bond_distance
O1 C21 1.3617(17)
O1 C33 1.4293(16)
O2 C32 1.4061(17)
O2 C31 1.4227(16)
O3 C26 1.3690(15)
O3 C30 1.4392(17)
O4 C4 1.3739(16)
O4 C7 1.4214(19)
O5 C9 1.4110(18)
O5 C8 1.4193(18)
O6 C11 1.3725(18)
O6 C10 1.4392(17)
N1 N2 1.2560(15)
N1 C1 1.4192(16)
N2 C22 1.4241(16)
N3 N4 1.2595(15)
N3 C16 1.4269(16)
N4 C29 1.4182(16)
C1 C6 1.3880(18)
C1 C2 1.3924(18)
C2 C3 1.3767(18)
C2 H2 0.9300
C3 C4 1.3935(19)
C3 H3 0.9300
C4 C5 1.377(2)
C5 C6 1.3787(19)
C5 H5 0.9300
C6 H6 0.9300
C7 C8 1.493(2)
C7 H7A 0.9700
C7 H7B 0.9700
C8 H8A 0.9700
C8 H8B 0.9700
C9 C10 1.498(2)
C9 H9A 0.9700
C9 H9B 0.9700
C10 H10A 0.9700
C10 H10B 0.9700
C11 C12 1.390(2)
C11 C16 1.4063(19)
C12 C13 1.385(2)
C12 H12 0.9300
C13 C14 1.393(2)
C13 H13 0.9300
C14 C15 1.3904(19)
C14 C17 1.549(2)
C15 C16 1.385(2)
C15 H15 0.9300
C17 C35 1.538(2)
C17 C34 1.537(2)
C17 C18 1.539(2)
C18 C19 1.391(2)
C18 C23 1.3933(18)
C19 C20 1.393(2)
C19 H19 0.9300
C20 C21 1.3882(19)
C20 H20 0.9300
C21 C22 1.4119(18)
C22 C23 1.3822(19)
C23 H23 0.9300
C24 C25 1.3767(18)
C24 C29 1.3923(17)
C24 H24 0.9300
C25 C26 1.3838(19)
C25 H25 0.9300
C26 C27 1.3905(18)
C27 C28 1.3746(18)
C27 H27 0.9300
C28 C29 1.3846(18)
C28 H28 0.9300
C30 C31 1.492(2)
C30 H30A 0.9700
C30 H30B 0.9700
C31 H31A 0.9700
C31 H31B 0.9700
C32 C33 1.499(2)
C32 H32A 0.9700
C32 H32B 0.9700
C33 H33A 0.9700
C33 H33B 0.9700
C34 H34A 0.9600
C34 H34B 0.9600
C34 H34C 0.9600
C35 H35A 0.9600
C35 H35B 0.9600
C35 H35C 0.9600

loop_
_geom_torsion_atom_site_label_1
_geom_torsion_atom_site_label_2
_geom_torsion_atom_site_label_3
_geom_torsion_atom_site_label_4
_geom_torsion
C1 N1 N2 C22 167.61(10)
C16 N3 N4 C29 161.98(11)
N2 N1 C1 C6 179.45(12)
N2 N1 C1 C2 -6.93(18)
C6 C1 C2 C3 2.0(2)
N1 C1 C2 C3 -171.36(12)
C1 C2 C3 C4 1.4(2)
C7 O4 C4 C5 127.16(16)
C7 O4 C4 C3 -53.3(2)
C2 C3 C4 O4 176.42(13)
C2 C3 C4 C5 -4.1(2)
O4 C4 C5 C6 -177.27(14)
C3 C4 C5 C6 3.2(2)
C4 C5 C6 C1 0.3(2)
C2 C1 C6 C5 -2.9(2)
N1 C1 C6 C5 171.10(13)
C4 O4 C7 C8 -64.57(17)
C9 O5 C8 C7 -154.43(14)
O4 C7 C8 O5 78.45(17)
C8 O5 C9 C10 175.44(13)
C11 O6 C10 C9 147.52(13)
O5 C9 C10 O6 177.50(11)
C10 O6 C11 C12 -130.85(14)
C10 O6 C11 C16 48.95(19)
O6 C11 C12 C13 169.90(14)
C16 C11 C12 C13 -9.9(2)
C11 C12 C13 C14 3.7(3)
C12 C13 C14 C15 6.4(2)
C12 C13 C14 C17 -161.29(15)
C13 C14 C15 C16 -10.5(2)
C17 C14 C15 C16 158.09(13)
C14 C15 C16 C11 4.5(2)
C14 C15 C16 N3 -159.36(13)
O6 C11 C16 C15 -173.94(13)
C12 C11 C16 C15 5.9(2)
O6 C11 C16 N3 -10.2(2)
C12 C11 C16 N3 169.63(12)
N4 N3 C16 C15 -31.77(17)
N4 N3 C16 C11 164.47(12)
C15 C14 C17 C35 -158.09(13)
C13 C14 C17 C35 9.5(2)
C15 C14 C17 C34 80.88(16)
C13 C14 C17 C34 -111.53(16)
C15 C14 C17 C18 -39.45(16)
C13 C14 C17 C18 128.13(14)
C35 C17 C18 C19 -118.64(15)
C34 C17 C18 C19 2.5(2)
C14 C17 C18 C19 121.00(15)
C35 C17 C18 C23 72.83(16)
C34 C17 C18 C23 -166.06(14)
C14 C17 C18 C23 -47.54(16)
C23 C18 C19 C20 3.8(2)
C17 C18 C19 C20 -164.77(14)
C18 C19 C20 C21 2.0(2)
C33 O1 C21 C20 -12.18(19)
C33 O1 C21 C22 167.94(11)
C19 C20 C21 O1 175.35(13)
C19 C20 C21 C22 -4.8(2)
O1 C21 C22 C23 -178.39(11)
C20 C21 C22 C23 1.72(19)
O1 C21 C22 N2 -10.22(17)
C20 C21 C22 N2 169.89(12)
N1 N2 C22 C23 -25.33(17)
N1 N2 C22 C21 166.66(11)
C21 C22 C23 C18 4.3(2)
N2 C22 C23 C18 -163.47(13)
C19 C18 C23 C22 -7.0(2)
C17 C18 C23 C22 162.57(13)
C29 C24 C25 C26 -2.7(2)
C30 O3 C26 C25 154.20(13)
C30 O3 C26 C27 -26.1(2)
C24 C25 C26 O3 -175.93(12)
C24 C25 C26 C27 4.4(2)
O3 C26 C27 C28 177.28(13)
C25 C26 C27 C28 -3.1(2)
C26 C27 C28 C29 0.0(2)
C27 C28 C29 C24 1.8(2)
C27 C28 C29 N4 -169.14(13)
C25 C24 C29 C28 -0.4(2)
C25 C24 C29 N4 170.86(12)
N3 N4 C29 C28 -23.41(18)
N3 N4 C29 C24 165.60(12)
C26 O3 C30 C31 -79.81(15)
C32 O2 C31 C30 179.52(11)
O3 C30 C31 O2 58.48(15)
C31 O2 C32 C33 160.26(11)
C21 O1 C33 C32 -171.59(11)
O2 C32 C33 O1 73.69(14)

loop_
_cod_related_entry_id
_cod_related_entry_database
_cod_related_entry_code
1 ChemSpider 30660029
